data_1528668
loop_
_publ_author_name
'Huang Zhongle'
'Kockelmann, W.'
'Telling, M.'
'Bensch, W.'

_publ_section_title
;
 A neutron diffraction study of structural and magnetic properties of
 monoclinic Cr5 Te8
;
_journal_name_full 'Solid State Sciences'
_journal_page_first 1099
_journal_page_last 1105
_journal_volume 10
_journal_year 2008
_chemical_formula_sum 'Cr5 Te8'
_space_group_IT_number 12
_symmetry_space_group_name_Hall '-C 2y'
_symmetry_space_group_name_H-M 'C 1 2/m 1'
_cell_angle_alpha 90
_cell_angle_beta 90.49
_cell_angle_gamma 90
_cell_formula_units_Z 4
_cell_length_a 13.543
_cell_length_b 7.8453
_cell_length_c 12.007
_cell_volume 1275.684
_citation_journal_id_ASTM SSSCFJ
_cod_data_source_file HuangZhongle_SSSCFJ_2008_1570.cif
_cod_data_source_block Cr5Te8
_cod_original_sg_symbol_Hall '-C 2y '
_cod_database_code 1528668

loop_
_symmetry_equiv_pos_as_xyz
x,y,z
-x,y,-z
-x,-y,-z
x,-y,z
x+1/2,y+1/2,z
-x+1/2,y+1/2,-z
-x+1/2,-y+1/2,-z
x+1/2,-y+1/2,z

loop_
_atom_site_label
_atom_site_type_symbol
_atom_site_fract_x
_atom_site_fract_y
_atom_site_fract_z
_atom_site_occupancy
_atom_site_U_iso_or_equiv
Cr4 Cr 0.25 0.25 0 0.18 0.0
Te2 Te 0.1688 0.5 0.1277 1 0.0
Cr3 Cr 0.5108 0 0.2688 1 0.0
Cr2 Cr 0.25 0.253 0.25 1 0.0
Te3 Te 0.4139 0.2454 0.1256 1 0.0
Cr1 Cr 0 0 0.5 0.64 0.0
Te1 Te 0.1691 0 0.1149 1 0.0
